data_4121691
loop_
_publ_author_name
'Su, Yuanting'
'Zheng, Xin'
'Wang, Xingyong'
'Zhang, Xuan'
'Sui, Yunxia'
'Wang, Xinping'

_publ_section_title
;
 Two stable phosphorus-containing four-membered ring radical cations with
 inverse spin density distributions.
;
_journal_issue 17
_journal_name_full 'Journal of the American Chemical Society'
_journal_page_first 6251
_journal_page_last 6254
_journal_paper_doi 10.1021/ja502675d
_journal_volume 136
_journal_year 2014
_chemical_formula_moiety 'C24 H56 N4 P4, C16 Al F36 O4'
_chemical_formula_sum 'C40 H56 Al F36 N4 O4 P4'
_chemical_formula_weight 1491.75
_chemical_name_systematic
; 
 ? 
;
_space_group_IT_number 2
_symmetry_cell_setting triclinic
_symmetry_space_group_name_Hall '-P 1'
_symmetry_space_group_name_H-M 'P -1'
_atom_sites_solution_hydrogens geom
_atom_sites_solution_primary direct
_atom_sites_solution_secondary difmap
_audit_creation_method SHELXL-97
_cell_angle_alpha 108.347(3)
_cell_angle_beta 94.619(3)
_cell_angle_gamma 104.580(3)
_cell_formula_units_Z 2
_cell_length_a 11.342(2)
_cell_length_b 15.121(3)
_cell_length_c 19.848(4)
_cell_measurement_reflns_used 6313
_cell_measurement_temperature 123(2)
_cell_measurement_theta_max 25.01
_cell_measurement_theta_min 2.22
_cell_volume 3079.2(10)
_computing_cell_refinement 'Bruker SAINT'
_computing_data_collection 'Bruker APEX II'
_computing_data_reduction 'Bruker SAINT'
_computing_molecular_graphics 'Bruker SHELXTL'
_computing_publication_material 'Bruker SHELXTL'
_computing_structure_refinement 'SHELXL-97 (Sheldrick, 1997)'
_computing_structure_solution 'SHELXS-97 (Sheldrick, 1990)'
_diffrn_ambient_temperature 123(2)
_diffrn_measured_fraction_theta_full 0.973
_diffrn_measured_fraction_theta_max 0.973
_diffrn_radiation_monochromator graphite
_diffrn_radiation_source 'fine-focus sealed tube'
_diffrn_radiation_type MoK\a
_diffrn_radiation_wavelength 0.71073
_diffrn_reflns_av_R_equivalents 0.0680
_diffrn_reflns_av_sigmaI/netI 0.0982
_diffrn_reflns_limit_h_max 13
_diffrn_reflns_limit_h_min -8
_diffrn_reflns_limit_k_max 17
_diffrn_reflns_limit_k_min -17
_diffrn_reflns_limit_l_max 23
_diffrn_reflns_limit_l_min -23
_diffrn_reflns_number 21199
_diffrn_reflns_theta_full 25.00
_diffrn_reflns_theta_max 25.00
_diffrn_reflns_theta_min 1.48
_exptl_absorpt_coefficient_mu 0.287
_exptl_absorpt_correction_T_max 0.9554
_exptl_absorpt_correction_T_min 0.9136
_exptl_absorpt_correction_type multi-scan
_exptl_absorpt_process_details 'SADABS (Bruker, 2000)'
_exptl_crystal_colour violet
_exptl_crystal_density_diffrn 1.609
_exptl_crystal_density_method 'not measured'
_exptl_crystal_description block
_exptl_crystal_F_000 1506
_exptl_crystal_size_max 0.32
_exptl_crystal_size_mid 0.20
_exptl_crystal_size_min 0.16
_refine_diff_density_max 0.977
_refine_diff_density_min -0.881
_refine_diff_density_rms 0.184
_refine_ls_extinction_method none
_refine_ls_goodness_of_fit_ref 0.974
_refine_ls_hydrogen_treatment constr
_refine_ls_matrix_type full
_refine_ls_number_parameters 936
_refine_ls_number_reflns 10573
_refine_ls_number_restraints 196
_refine_ls_restrained_S_all 0.975
_refine_ls_R_factor_all 0.1063
_refine_ls_R_factor_gt 0.0757
_refine_ls_shift/su_max 0.001
_refine_ls_shift/su_mean 0.000
_refine_ls_structure_factor_coef Fsqd
_refine_ls_weighting_details 'calc w=1/[\s^2^(Fo^2^)+(0.1763P)^2^+0.5365P] where P=(Fo^2^+2Fc^2^)/3'
_refine_ls_weighting_scheme calc
_refine_ls_wR_factor_gt 0.2107
_refine_ls_wR_factor_ref 0.2502
_reflns_number_gt 7249
_reflns_number_total 10573
_reflns_threshold_expression >2sigma(I)
_cod_data_source_file ja502675d_si_002.cif
_cod_data_source_block 1
_cod_depositor_comments
;
The following automatic conversions were performed:

'_symmetry_cell_setting' value 'Triclinic' changed to 'triclinic'
according to
/usr/data/users/saulius/crontab/automatic-downloads/rss-feeds/ACS/lib/dictionaries/cif_core.dic
dictionary named 'cif_core.dic' version 2.4.2 from 2011-04-26.

Automatic conversion script
Id: cif_fix_values 2281 2013-09-26 08:29:07Z andrius 

 Adding full bibliography for 4121688--4121691.cif.
;
_cod_original_cell_volume 3079.3(10)
_cod_original_sg_symbol_Hall '-P 1   '
_cod_original_sg_symbol_H-M 'P-1   '
_cod_database_code 4121691

loop_
_symmetry_equiv_pos_as_xyz
'x, y, z'
'-x, -y, -z'

loop_
_atom_site_label
_atom_site_type_symbol
_atom_site_fract_x
_atom_site_fract_y
_atom_site_fract_z
_atom_site_U_iso_or_equiv
_atom_site_adp_type
_atom_site_occupancy
_atom_site_symmetry_multiplicity
_atom_site_calc_flag
_atom_site_refinement_flags
_atom_site_disorder_assembly
_atom_site_disorder_group
C13 C 0.8017(9) 0.1663(6) 0.1061(4) 0.020(7) Uani 0.540(8) 1 d PDU A 1
C14 C 0.7401(9) 0.0818(7) 0.0353(5) 0.052(3) Uani 0.540(8) 1 d PD A 1
F28 F 0.6269(12) 0.0346(10) 0.0407(11) 0.068(6) Uani 0.540(8) 1 d PDU A 1
F29 F 0.7246(19) 0.1162(15) -0.0195(7) 0.080(6) Uani 0.540(8) 1 d PD A 1
F30 F 0.8082(10) 0.0224(8) 0.0174(5) 0.066(3) Uani 0.540(8) 1 d PD A 1
C15 C 0.9424(9) 0.2019(7) 0.1063(5) 0.046(3) Uani 0.540(8) 1 d PD A 1
F31 F 0.9647(14) 0.2108(10) 0.0420(7) 0.043(4) Uani 0.540(8) 1 d PD A 1
F32 F 0.9981(14) 0.1375(13) 0.1167(9) 0.076(7) Uani 0.540(8) 1 d PD A 1
F33 F 0.9937(8) 0.2891(6) 0.1569(4) 0.059(2) Uani 0.540(8) 1 d PD A 1
C16 C 0.7462(9) 0.2509(7) 0.1136(5) 0.048(4) Uani 0.540(8) 1 d PD A 1
F34 F 0.7835(17) 0.3004(13) 0.0696(9) 0.093(8) Uani 0.540(8) 1 d PD A 1
F35 F 0.6217(8) 0.2185(7) 0.0971(6) 0.065(3) Uani 0.540(8) 1 d PD A 1
F36 F 0.7737(15) 0.3152(10) 0.1812(6) 0.053(4) Uani 0.540(8) 1 d PD A 1
C13' C 0.7935(9) 0.1672(8) 0.1055(6) 0.045(13) Uani 0.460(8) 1 d PD A 2
C14' C 0.6763(10) 0.1186(9) 0.0487(5) 0.062(5) Uani 0.460(8) 1 d PD A 2
F28' F 0.6370(16) 0.0227(10) 0.0390(11) 0.061(7) Uani 0.460(8) 1 d PDU A 2
F29' F 0.695(2) 0.1239(17) -0.0161(7) 0.071(6) Uani 0.460(8) 1 d PD A 2
F30' F 0.5864(10) 0.1576(10) 0.0681(6) 0.067(4) Uani 0.460(8) 1 d PD A 2
C15' C 0.9053(9) 0.1442(8) 0.0734(5) 0.040(4) Uani 0.460(8) 1 d PD A 2
F31' F 0.9455(19) 0.2014(14) 0.0335(9) 0.079(8) Uani 0.460(8) 1 d PDU A 2
F32' F 1.0002(10) 0.1604(14) 0.1254(7) 0.037(3) Uani 0.460(8) 1 d PD A 2
F33' F 0.8785(11) 0.0518(7) 0.0299(6) 0.064(4) Uani 0.460(8) 1 d PD A 2
C16' C 0.8158(9) 0.2790(7) 0.1346(6) 0.036(4) Uani 0.460(8) 1 d PD A 2
F34' F 0.7988(15) 0.3135(12) 0.0811(8) 0.042(4) Uani 0.460(8) 1 d PD A 2
F35' F 0.9311(8) 0.3260(5) 0.1722(4) 0.045(2) Uani 0.460(8) 1 d PD A 2
F36' F 0.7357(16) 0.3008(14) 0.1791(9) 0.065(6) Uani 0.460(8) 1 d PD A 2
Al1 Al 0.80362(11) 0.06375(10) 0.21025(6) 0.0154(3) Uani 1 1 d . A .
C1 C 0.5824(4) 0.0640(3) 0.2800(2) 0.0206(10) Uani 1 1 d . . .
C2 C 0.5875(5) 0.1660(4) 0.3330(3) 0.0318(12) Uani 1 1 d . . .
C3 C 0.5363(5) -0.0125(5) 0.3154(3) 0.0397(14) Uani 1 1 d . . .
C4 C 0.4921(4) 0.0416(4) 0.2098(3) 0.0288(11) Uani 1 1 d . . .
C5 C 0.8043(4) -0.1378(4) 0.1340(2) 0.0236(10) Uani 1 1 d . . .
C6 C 0.7510(6) -0.1880(4) 0.1848(3) 0.0412(14) Uani 1 1 d . . .
C7 C 0.7338(5) -0.1996(4) 0.0546(3) 0.0392(13) Uani 1 1 d . . .
C8 C 0.9445(5) -0.1283(5) 0.1366(3) 0.0390(14) Uani 1 1 d . . .
C9 C 1.0278(4) 0.1612(4) 0.3227(2) 0.0295(12) Uani 1 1 d . . .
C10 C 1.0420(6) 0.2686(5) 0.3328(3) 0.0438(14) Uani 1 1 d . . .
C11 C 0.9815(5) 0.1385(6) 0.3885(3) 0.0477(16) Uani 1 1 d . . .
C12 C 1.1557(5) 0.1426(6) 0.3166(3) 0.0478(17) Uani 1 1 d . . .
C17 C 0.2956(4) 0.6906(3) 0.1453(2) 0.0225(10) Uani 1 1 d . . .
H17 H 0.3641 0.7221 0.1880 0.027 Uiso 1 1 calc R . .
C18 C 0.2244(5) 0.7627(4) 0.1458(3) 0.0362(12) Uani 1 1 d . . .
H18A H 0.1578 0.7346 0.1038 0.054 Uiso 1 1 calc R . .
H18B H 0.2803 0.8227 0.1440 0.054 Uiso 1 1 calc R . .
H18C H 0.1888 0.7777 0.1900 0.054 Uiso 1 1 calc R . .
C19 C 0.3545(5) 0.6658(4) 0.0782(3) 0.0341(13) Uani 1 1 d . . .
H19A H 0.4009 0.6197 0.0800 0.051 Uiso 1 1 calc R . .
H19B H 0.4109 0.7254 0.0761 0.051 Uiso 1 1 calc R . .
H19C H 0.2897 0.6363 0.0352 0.051 Uiso 1 1 calc R . .
C20 C 0.1083(4) 0.5424(4) 0.0961(2) 0.0211(10) Uani 1 1 d . . .
H20 H 0.1084 0.5752 0.0595 0.025 Uiso 1 1 calc R . .
C21 C 0.1168(5) 0.4407(4) 0.0580(3) 0.0359(13) Uani 1 1 d . . .
H21A H 0.1942 0.4451 0.0388 0.054 Uiso 1 1 calc R . .
H21B H 0.0466 0.4053 0.0183 0.054 Uiso 1 1 calc R . .
H21C H 0.1152 0.4059 0.0922 0.054 Uiso 1 1 calc R . .
C22 C -0.0122(4) 0.5396(5) 0.1254(3) 0.0361(13) Uani 1 1 d . . .
H22A H -0.0176 0.5043 0.1594 0.054 Uiso 1 1 calc R . .
H22B H -0.0823 0.5064 0.0855 0.054 Uiso 1 1 calc R . .
H22C H -0.0142 0.6063 0.1502 0.054 Uiso 1 1 calc R . .
C23 C 0.3876(4) 0.3879(4) 0.2215(2) 0.0235(10) Uani 1 1 d . . .
H23 H 0.3224 0.4083 0.2483 0.028 Uiso 1 1 calc R . .
C24 C 0.4597(5) 0.3478(4) 0.2667(3) 0.0362(13) Uani 1 1 d . . .
H24A H 0.5192 0.3213 0.2398 0.054 Uiso 1 1 calc R . .
H24B H 0.4023 0.2960 0.2778 0.054 Uiso 1 1 calc R . .
H24C H 0.5041 0.4002 0.3117 0.054 Uiso 1 1 calc R . .
C25 C 0.3218(5) 0.3082(4) 0.1495(3) 0.0341(12) Uani 1 1 d . . .
H25A H 0.2809 0.3362 0.1196 0.051 Uiso 1 1 calc R . .
H25B H 0.2600 0.2567 0.1583 0.051 Uiso 1 1 calc R . .
H25C H 0.3825 0.2807 0.1246 0.051 Uiso 1 1 calc R . .
C26 C 0.5721(4) 0.4617(4) 0.1724(3) 0.0261(11) Uani 1 1 d . . .
H26 H 0.5679 0.3912 0.1582 0.031 Uiso 1 1 calc R . .
C27 C 0.6958(4) 0.5196(4) 0.2218(3) 0.0333(12) Uani 1 1 d . . .
H27A H 0.7025 0.5892 0.2378 0.050 Uiso 1 1 calc R . .
H27B H 0.7632 0.5079 0.1956 0.050 Uiso 1 1 calc R . .
H27C H 0.7014 0.4991 0.2638 0.050 Uiso 1 1 calc R . .
C28 C 0.5608(5) 0.4851(5) 0.1033(3) 0.0385(13) Uani 1 1 d . . .
H28A H 0.4789 0.4482 0.0740 0.058 Uiso 1 1 calc R . .
H28B H 0.6247 0.4672 0.0760 0.058 Uiso 1 1 calc R . .
H28C H 0.5716 0.5550 0.1153 0.058 Uiso 1 1 calc R . .
C29 C 0.5989(5) 0.6686(4) 0.4700(2) 0.0262(11) Uani 1 1 d . . .
H29 H 0.6603 0.7302 0.5032 0.031 Uiso 1 1 calc R . .
C30 C 0.5071(5) 0.6328(4) 0.5130(3) 0.0325(12) Uani 1 1 d . . .
H30A H 0.4586 0.6786 0.5282 0.049 Uiso 1 1 calc R . .
H30B H 0.5512 0.6279 0.5556 0.049 Uiso 1 1 calc R . .
H30C H 0.4516 0.5685 0.4832 0.049 Uiso 1 1 calc R . .
C31 C 0.6696(5) 0.5963(5) 0.4390(3) 0.0402(14) Uani 1 1 d . . .
H31A H 0.6108 0.5329 0.4104 0.060 Uiso 1 1 calc R . .
H31B H 0.7200 0.5894 0.4785 0.060 Uiso 1 1 calc R . .
H31C H 0.7234 0.6199 0.4083 0.060 Uiso 1 1 calc R . .
C32 C 0.5925(4) 0.7908(4) 0.4083(2) 0.0250(10) Uani 1 1 d . . .
H32 H 0.5444 0.7953 0.3657 0.030 Uiso 1 1 calc R . .
C33 C 0.5789(6) 0.8701(4) 0.4752(3) 0.0371(13) Uani 1 1 d . . .
H33A H 0.4926 0.8550 0.4824 0.056 Uiso 1 1 calc R . .
H33B H 0.6030 0.9333 0.4685 0.056 Uiso 1 1 calc R . .
H33C H 0.6323 0.8728 0.5176 0.056 Uiso 1 1 calc R . .
C34 C 0.7266(5) 0.8061(5) 0.3965(3) 0.0366(13) Uani 1 1 d . . .
H34A H 0.7766 0.8011 0.4370 0.055 Uiso 1 1 calc R . .
H34B H 0.7591 0.8709 0.3933 0.055 Uiso 1 1 calc R . .
H34C H 0.7301 0.7563 0.3517 0.055 Uiso 1 1 calc R . .
C35 C 0.1135(4) 0.5832(4) 0.3798(3) 0.0293(11) Uani 1 1 d . . .
H35 H 0.1579 0.5355 0.3564 0.035 Uiso 1 1 calc R . .
C36 C 0.1311(6) 0.5973(5) 0.4595(3) 0.0461(15) Uani 1 1 d . . .
H36A H 0.2192 0.6254 0.4803 0.069 Uiso 1 1 calc R . .
H36B H 0.1000 0.5342 0.4656 0.069 Uiso 1 1 calc R . .
H36C H 0.0853 0.6414 0.4840 0.069 Uiso 1 1 calc R . .
C37 C -0.0234(5) 0.5392(5) 0.3432(3) 0.0434(14) Uani 1 1 d . . .
H37A H -0.0649 0.5903 0.3541 0.065 Uiso 1 1 calc R . .
H37B H -0.0639 0.4881 0.3614 0.065 Uiso 1 1 calc R . .
H37C H -0.0286 0.5111 0.2909 0.065 Uiso 1 1 calc R . .
C38 C 0.1148(5) 0.7563(4) 0.3930(3) 0.0322(12) Uani 1 1 d . . .
H38 H 0.0523 0.7367 0.4224 0.039 Uiso 1 1 calc R . .
C39 C 0.0473(6) 0.7709(5) 0.3310(3) 0.0502(17) Uani 1 1 d . . .
H39A H 0.1048 0.7851 0.2989 0.075 Uiso 1 1 calc R . .
H39B H 0.0132 0.8256 0.3494 0.075 Uiso 1 1 calc R . .
H39C H -0.0201 0.7117 0.3043 0.075 Uiso 1 1 calc R . .
C40 C 0.2106(6) 0.8507(4) 0.4421(3) 0.0386(13) Uani 1 1 d . . .
H40A H 0.2491 0.8396 0.4835 0.058 Uiso 1 1 calc R . .
H40B H 0.1699 0.9016 0.4591 0.058 Uiso 1 1 calc R . .
H40C H 0.2743 0.8714 0.4152 0.058 Uiso 1 1 calc R . .
F1 F 0.6556(3) 0.2371(2) 0.31392(19) 0.0450(8) Uani 1 1 d . . .
F2 F 0.6391(3) 0.1794(3) 0.39978(15) 0.0441(9) Uani 1 1 d . . .
F3 F 0.4753(3) 0.1783(3) 0.33601(17) 0.0458(9) Uani 1 1 d . . .
F4 F 0.6241(3) -0.0084(3) 0.36574(19) 0.0514(9) Uani 1 1 d . . .
F5 F 0.4385(3) -0.0006(3) 0.3478(2) 0.0587(10) Uani 1 1 d . . .
F6 F 0.5026(3) -0.1018(3) 0.2678(2) 0.0545(10) Uani 1 1 d . . .
F7 F 0.3731(3) 0.0125(3) 0.21703(17) 0.0437(8) Uani 1 1 d . . .
F8 F 0.5110(3) -0.0312(3) 0.15673(15) 0.0437(8) Uani 1 1 d . . .
F9 F 0.5064(3) 0.1169(3) 0.18902(17) 0.0418(8) Uani 1 1 d . . .
F10 F 0.7842(4) -0.1252(3) 0.25322(16) 0.0488(9) Uani 1 1 d . . .
F11 F 0.6269(3) -0.2214(3) 0.1689(2) 0.0571(10) Uani 1 1 d . . .
F12 F 0.7945(4) -0.2637(3) 0.1836(2) 0.0669(12) Uani 1 1 d . . .
F13 F 0.6237(3) -0.1881(2) 0.04406(17) 0.0417(8) Uani 1 1 d . . .
F14 F 0.7160(4) -0.2957(3) 0.0406(2) 0.0598(10) Uani 1 1 d . . .
F15 F 0.7991(3) -0.1725(3) 0.00762(16) 0.0533(10) Uani 1 1 d . . .
F16 F 0.9994(3) -0.1045(3) 0.20498(19) 0.0524(9) Uani 1 1 d . . .
F17 F 0.9993(3) -0.0653(3) 0.1085(2) 0.0525(9) Uani 1 1 d . . .
F18 F 0.9592(3) -0.2164(3) 0.0980(2) 0.0614(11) Uani 1 1 d . . .
F19 F 1.0934(4) 0.3300(3) 0.4006(2) 0.0676(12) Uani 1 1 d . . .
F20 F 1.1140(4) 0.2986(3) 0.2895(2) 0.0666(11) Uani 1 1 d . . .
F21 F 0.9327(4) 0.2817(3) 0.3192(2) 0.0600(10) Uani 1 1 d . . .
F22 F 1.0711(3) 0.1759(3) 0.44740(17) 0.0650(12) Uani 1 1 d . . .
F23 F 0.8908(3) 0.1798(3) 0.40797(16) 0.0568(11) Uani 1 1 d . . .
F24 F 0.9371(4) 0.0452(3) 0.3749(2) 0.0627(11) Uani 1 1 d . . .
F25 F 1.2469(3) 0.2153(3) 0.36605(18) 0.0608(11) Uani 1 1 d . . .
F26 F 1.1569(4) 0.0606(3) 0.3291(2) 0.0621(11) Uani 1 1 d . . .
F27 F 1.1845(3) 0.1351(3) 0.25268(17) 0.0537(10) Uani 1 1 d . . .
N1 N 0.2166(3) 0.6012(3) 0.15343(19) 0.0194(8) Uani 1 1 d . . .
N2 N 0.4673(3) 0.4751(3) 0.21152(19) 0.0182(8) Uani 1 1 d . . .
N3 N 0.5366(3) 0.6922(3) 0.41124(19) 0.0203(8) Uani 1 1 d . . .
N4 N 0.1710(3) 0.6753(3) 0.3671(2) 0.0221(9) Uani 1 1 d . . .
O1 O 0.6983(3) 0.0641(3) 0.26824(16) 0.0242(7) Uani 1 1 d . . .
O2 O 0.7852(3) -0.0501(2) 0.14855(17) 0.0266(7) Uani 1 1 d . . .
O3 O 0.9495(3) 0.1015(3) 0.26155(16) 0.0261(8) Uani 1 1 d . . .
O4 O 0.7805(3) 0.1371(2) 0.16324(17) 0.0278(8) Uani 1 1 d D . .
P1 P 0.24225(10) 0.56048(9) 0.22112(6) 0.0165(3) Uani 1 1 d . . .
P2 P 0.45051(10) 0.58684(8) 0.24149(6) 0.0162(3) Uani 1 1 d . . .
P3 P 0.41223(10) 0.60856(9) 0.35540(6) 0.0173(3) Uani 1 1 d . . .
P4 P 0.29149(10) 0.69215(9) 0.32401(6) 0.0186(3) Uani 1 1 d . . .

loop_
_atom_site_aniso_label
_atom_site_aniso_U_11
_atom_site_aniso_U_22
_atom_site_aniso_U_33
_atom_site_aniso_U_23
_atom_site_aniso_U_13
_atom_site_aniso_U_12
C13 0.025(9) 0.018(9) 0.017(10) 0.012(7) 0.003(7) 0.002(7)
C14 0.063(9) 0.059(9) 0.046(7) 0.029(7) 0.012(7) 0.025(8)
F28 0.056(8) 0.057(7) 0.069(9) 0.031(6) -0.017(6) -0.024(5)
F29 0.094(12) 0.103(12) 0.041(7) 0.048(7) 0.000(6) 0.001(8)
F30 0.099(8) 0.063(6) 0.041(4) 0.016(4) 0.033(6) 0.029(7)
C15 0.042(7) 0.064(10) 0.046(8) 0.033(8) 0.024(6) 0.018(8)
F31 0.049(5) 0.049(6) 0.046(6) 0.031(5) 0.032(5) 0.013(5)
F32 0.062(10) 0.107(12) 0.095(12) 0.055(9) 0.035(8) 0.054(9)
F33 0.049(5) 0.049(5) 0.057(5) 0.013(4) 0.005(4) -0.018(4)
C16 0.052(9) 0.051(9) 0.054(8) 0.034(7) 0.013(7) 0.020(8)
F34 0.110(15) 0.094(14) 0.116(14) 0.080(12) 0.026(11) 0.042(11)
F35 0.065(7) 0.084(7) 0.086(8) 0.055(6) 0.026(5) 0.055(6)
F36 0.079(10) 0.036(5) 0.061(7) 0.025(5) 0.020(6) 0.032(6)
C13' 0.032(14) 0.08(3) 0.05(2) 0.054(17) 0.023(12) 0.027(14)
C14' 0.049(10) 0.086(13) 0.064(10) 0.067(10) -0.008(8) -0.005(10)
F28' 0.061(10) 0.063(9) 0.044(8) 0.021(6) -0.018(6) -0.004(7)
F29' 0.066(9) 0.093(13) 0.033(8) 0.032(8) -0.025(6) -0.018(8)
F30' 0.040(6) 0.119(11) 0.067(7) 0.058(8) -0.002(5) 0.039(8)
C15' 0.058(10) 0.051(10) 0.035(8) 0.029(7) 0.028(7) 0.033(9)
F31' 0.083(11) 0.098(12) 0.065(10) 0.044(8) 0.041(7) 0.012(7)
F32' 0.011(5) 0.071(8) 0.039(6) 0.029(5) 0.014(4) 0.017(5)
F33' 0.086(9) 0.054(7) 0.069(8) 0.020(6) 0.049(8) 0.039(7)
C16' 0.038(9) 0.041(9) 0.042(8) 0.021(7) 0.024(7) 0.019(8)
F34' 0.047(7) 0.041(7) 0.053(6) 0.037(6) 0.010(5) 0.015(6)
F35' 0.056(6) 0.023(4) 0.041(4) 0.006(3) 0.002(4) -0.007(4)
F36' 0.069(10) 0.077(12) 0.077(11) 0.040(9) 0.038(7) 0.046(9)
Al1 0.0123(6) 0.0191(7) 0.0131(6) 0.0033(5) 0.0023(5) 0.0047(6)
C1 0.016(2) 0.025(3) 0.024(2) 0.007(2) 0.0079(18) 0.010(2)
C2 0.025(3) 0.042(3) 0.029(3) 0.006(2) 0.003(2) 0.021(3)
C3 0.033(3) 0.047(4) 0.052(3) 0.026(3) 0.020(3) 0.018(3)
C4 0.019(2) 0.032(3) 0.032(3) 0.007(2) 0.005(2) 0.007(2)
C5 0.021(2) 0.026(3) 0.024(2) 0.003(2) 0.0068(19) 0.013(2)
C6 0.044(3) 0.034(3) 0.043(3) 0.012(3) 0.008(3) 0.010(3)
C7 0.039(3) 0.043(4) 0.034(3) 0.007(3) 0.009(3) 0.017(3)
C8 0.032(3) 0.046(4) 0.038(3) 0.004(3) 0.008(2) 0.021(3)
C9 0.014(2) 0.043(3) 0.020(2) 0.000(2) 0.0014(19) 0.002(2)
C10 0.046(4) 0.038(3) 0.033(3) -0.001(3) -0.004(3) 0.008(3)
C11 0.029(3) 0.077(5) 0.029(3) 0.016(3) 0.004(2) 0.007(3)
C12 0.020(3) 0.080(5) 0.029(3) 0.002(3) -0.001(2) 0.014(3)
C17 0.015(2) 0.026(3) 0.025(2) 0.012(2) -0.0015(18) 0.002(2)
C18 0.037(3) 0.033(3) 0.039(3) 0.014(3) 0.001(2) 0.009(3)
C19 0.023(3) 0.053(4) 0.033(3) 0.027(3) 0.006(2) 0.008(3)
C20 0.016(2) 0.028(3) 0.019(2) 0.008(2) -0.0012(18) 0.007(2)
C21 0.042(3) 0.032(3) 0.028(3) 0.003(2) -0.008(2) 0.014(3)
C22 0.011(2) 0.058(4) 0.038(3) 0.019(3) 0.001(2) 0.006(2)
C23 0.020(2) 0.028(3) 0.025(2) 0.011(2) 0.0048(19) 0.008(2)
C24 0.035(3) 0.040(3) 0.038(3) 0.018(3) 0.001(2) 0.014(3)
C25 0.027(3) 0.029(3) 0.039(3) 0.005(2) 0.001(2) 0.005(2)
C26 0.020(2) 0.031(3) 0.031(2) 0.008(2) 0.011(2) 0.015(2)
C27 0.016(2) 0.036(3) 0.046(3) 0.009(3) 0.010(2) 0.011(2)
C28 0.036(3) 0.057(4) 0.028(3) 0.014(3) 0.017(2) 0.020(3)
C29 0.026(3) 0.033(3) 0.013(2) 0.007(2) -0.0080(18) 0.002(2)
C30 0.044(3) 0.040(3) 0.017(2) 0.014(2) 0.003(2) 0.013(3)
C31 0.033(3) 0.062(4) 0.033(3) 0.020(3) 0.000(2) 0.024(3)
C32 0.022(2) 0.026(3) 0.022(2) 0.011(2) -0.0028(19) -0.002(2)
C33 0.048(3) 0.032(3) 0.027(3) 0.011(2) 0.007(2) 0.003(3)
C34 0.024(3) 0.049(4) 0.036(3) 0.023(3) 0.003(2) -0.001(3)
C35 0.019(2) 0.032(3) 0.033(3) 0.008(2) 0.012(2) 0.003(2)
C36 0.054(4) 0.049(4) 0.040(3) 0.018(3) 0.023(3) 0.014(3)
C37 0.019(3) 0.045(4) 0.058(4) 0.010(3) 0.011(3) 0.003(3)
C38 0.037(3) 0.042(3) 0.025(2) 0.010(2) 0.015(2) 0.025(3)
C39 0.048(4) 0.065(4) 0.047(3) 0.012(3) 0.007(3) 0.044(4)
C40 0.048(3) 0.030(3) 0.039(3) 0.005(3) 0.017(3) 0.020(3)
F1 0.0425(19) 0.0233(17) 0.060(2) 0.0078(16) -0.0037(16) 0.0061(15)
F2 0.0462(19) 0.059(2) 0.0248(15) -0.0010(15) 0.0021(14) 0.0326(18)
F3 0.0371(18) 0.056(2) 0.0444(18) 0.0000(16) 0.0071(15) 0.0364(18)
F4 0.055(2) 0.067(2) 0.057(2) 0.045(2) 0.0200(18) 0.026(2)
F5 0.044(2) 0.078(3) 0.074(2) 0.043(2) 0.0431(19) 0.021(2)
F6 0.052(2) 0.031(2) 0.081(3) 0.021(2) 0.017(2) 0.0086(18)
F7 0.0151(14) 0.054(2) 0.0490(18) 0.0019(17) 0.0037(13) 0.0078(15)
F8 0.0341(17) 0.050(2) 0.0294(15) -0.0102(15) -0.0019(13) 0.0152(16)
F9 0.0361(17) 0.055(2) 0.0423(17) 0.0258(17) 0.0000(14) 0.0168(16)
F10 0.070(2) 0.051(2) 0.0269(16) 0.0151(16) 0.0128(16) 0.017(2)
F11 0.041(2) 0.060(2) 0.068(2) 0.030(2) 0.0221(18) -0.0007(19)
F12 0.103(3) 0.045(2) 0.070(2) 0.031(2) 0.018(2) 0.036(2)
F13 0.0280(17) 0.047(2) 0.0397(17) 0.0052(16) -0.0036(14) 0.0089(16)
F14 0.069(3) 0.0287(19) 0.060(2) -0.0120(17) -0.001(2) 0.0148(19)
F15 0.058(2) 0.071(3) 0.0239(15) 0.0071(17) 0.0151(15) 0.016(2)
F16 0.0380(19) 0.062(2) 0.053(2) 0.0092(19) -0.0089(16) 0.0275(19)
F17 0.0229(17) 0.070(3) 0.061(2) 0.024(2) 0.0135(16) 0.0050(18)
F18 0.051(2) 0.062(3) 0.071(2) 0.002(2) 0.0149(19) 0.042(2)
F19 0.061(3) 0.050(2) 0.051(2) -0.0217(19) -0.0089(19) 0.001(2)
F20 0.060(3) 0.056(3) 0.069(3) 0.022(2) 0.009(2) -0.010(2)
F21 0.052(2) 0.045(2) 0.070(2) 0.0011(19) -0.0041(19) 0.021(2)
F22 0.042(2) 0.116(4) 0.0232(16) 0.021(2) -0.0071(15) 0.008(2)
F23 0.0330(18) 0.094(3) 0.0289(16) 0.0015(18) 0.0147(14) 0.016(2)
F24 0.062(3) 0.071(3) 0.052(2) 0.036(2) 0.0041(19) -0.003(2)
F25 0.0182(16) 0.091(3) 0.0414(18) -0.007(2) -0.0063(14) 0.0027(19)
F26 0.050(2) 0.074(3) 0.064(2) 0.016(2) -0.0078(19) 0.036(2)
F27 0.0228(16) 0.088(3) 0.0338(17) 0.0015(18) 0.0096(14) 0.0115(18)
N1 0.0128(18) 0.027(2) 0.0165(17) 0.0073(17) -0.0007(15) 0.0048(17)
N2 0.0142(18) 0.018(2) 0.0224(18) 0.0055(16) 0.0045(15) 0.0065(16)
N3 0.0176(19) 0.025(2) 0.0177(18) 0.0103(17) -0.0020(15) 0.0039(17)
N4 0.0190(19) 0.028(2) 0.0212(19) 0.0065(18) 0.0098(16) 0.0108(18)
O1 0.0163(16) 0.039(2) 0.0197(15) 0.0108(15) 0.0076(13) 0.0105(15)
O2 0.0239(17) 0.0241(18) 0.0269(17) 0.0005(15) 0.0029(14) 0.0101(15)
O3 0.0141(16) 0.035(2) 0.0197(16) 0.0005(15) -0.0021(13) 0.0035(15)
O4 0.0257(18) 0.032(2) 0.0308(18) 0.0170(16) 0.0081(15) 0.0081(16)
P1 0.0121(5) 0.0225(6) 0.0145(5) 0.0047(5) 0.0022(4) 0.0066(5)
P2 0.0118(5) 0.0220(6) 0.0148(5) 0.0054(5) 0.0028(4) 0.0063(5)
P3 0.0146(6) 0.0225(6) 0.0136(5) 0.0053(5) 0.0020(4) 0.0045(5)
P4 0.0148(6) 0.0244(7) 0.0154(5) 0.0037(5) 0.0041(4) 0.0075(5)

loop_
_atom_type_symbol
_atom_type_description
_atom_type_scat_dispersion_real
_atom_type_scat_dispersion_imag
_atom_type_scat_source
C C 0.0033 0.0016 'International Tables Vol C Tables 4.2.6.8 and 6.1.1.4'
H H 0.0000 0.0000 'International Tables Vol C Tables 4.2.6.8 and 6.1.1.4'
N N 0.0061 0.0033 'International Tables Vol C Tables 4.2.6.8 and 6.1.1.4'
O O 0.0106 0.0060 'International Tables Vol C Tables 4.2.6.8 and 6.1.1.4'
F F 0.0171 0.0103 'International Tables Vol C Tables 4.2.6.8 and 6.1.1.4'
Al Al 0.0645 0.0514 'International Tables Vol C Tables 4.2.6.8 and 6.1.1.4'
P P 0.1023 0.0942 'International Tables Vol C Tables 4.2.6.8 and 6.1.1.4'

loop_
_geom_angle_atom_site_label_1
_geom_angle_atom_site_label_2
_geom_angle_atom_site_label_3
_geom_angle
O4 C13 C14 110.2(6)
O4 C13 C16 107.1(6)
C14 C13 C16 110.3(7)
O4 C13 C15 110.8(7)
C14 C13 C15 109.2(7)
C16 C13 C15 109.3(7)
F30 C14 F28 111.2(10)
F30 C14 F29 107.7(10)
F28 C14 F29 105.9(10)
F30 C14 C13 111.1(8)
F28 C14 C13 110.3(9)
F29 C14 C13 110.5(10)
F33 C15 F32 110.1(10)
F33 C15 F31 107.2(9)
F32 C15 F31 106.9(9)
F33 C15 C13 110.9(7)
F32 C15 C13 110.5(9)
F31 C15 C13 111.2(9)
F36 C16 F35 106.2(10)
F36 C16 F34 107.6(10)
F35 C16 F34 106.2(10)
F36 C16 C13 112.2(8)
F35 C16 C13 111.1(8)
F34 C16 C13 113.1(10)
O4 C13' C14' 110.4(8)
O4 C13' C15' 110.1(8)
C14' C13' C15' 110.5(8)
O4 C13' C16' 106.4(8)
C14' C13' C16' 109.8(8)
C15' C13' C16' 109.6(8)
F30' C14' F29' 108.0(10)
F30' C14' F28' 108.7(11)
F29' C14' F28' 106.0(11)
F30' C14' C13' 111.6(9)
F29' C14' C13' 112.7(10)
F28' C14' C13' 109.5(9)
F33' C15' F32' 107.6(10)
F33' C15' F31' 107.2(10)
F32' C15' F31' 107.9(10)
F33' C15' C13' 112.1(9)
F32' C15' C13' 111.3(8)
F31' C15' C13' 110.6(10)
F34' C16' F36' 107.8(10)
F34' C16' F35' 108.4(9)
F36' C16' F35' 107.7(10)
F34' C16' C13' 111.8(9)
F36' C16' C13' 109.6(10)
F35' C16' C13' 111.4(8)
O4 Al1 O2 107.55(17)
O4 Al1 O1 107.48(16)
O2 Al1 O1 113.03(18)
O4 Al1 O3 114.30(18)
O2 Al1 O3 107.14(17)
O1 Al1 O3 107.50(16)
O1 C1 C3 107.9(4)
O1 C1 C4 112.6(4)
C3 C1 C4 110.3(4)
O1 C1 C2 108.7(4)
C3 C1 C2 108.9(4)
C4 C1 C2 108.4(4)
F1 C2 F3 107.6(4)
F1 C2 F2 106.9(4)
F3 C2 F2 107.5(4)
F1 C2 C1 111.3(4)
F3 C2 C1 112.2(4)
F2 C2 C1 111.0(4)
F6 C3 F4 107.0(5)
F6 C3 F5 107.1(5)
F4 C3 F5 106.5(5)
F6 C3 C1 111.6(4)
F4 C3 C1 111.3(5)
F5 C3 C1 112.9(4)
F9 C4 F8 108.1(4)
F9 C4 F7 107.5(4)
F8 C4 F7 106.7(4)
F9 C4 C1 112.4(4)
F8 C4 C1 109.6(4)
F7 C4 C1 112.2(4)
O2 C5 C6 111.4(4)
O2 C5 C8 110.5(4)
C6 C5 C8 111.2(4)
O2 C5 C7 105.6(4)
C6 C5 C7 109.1(4)
C8 C5 C7 108.9(4)
F11 C6 F10 108.6(5)
F11 C6 F12 107.9(5)
F10 C6 F12 106.0(5)
F11 C6 C5 111.8(5)
F10 C6 C5 109.9(5)
F12 C6 C5 112.5(5)
F13 C7 F15 108.8(5)
F13 C7 F14 106.5(5)
F15 C7 F14 108.9(5)
F13 C7 C5 111.5(4)
F15 C7 C5 109.8(5)
F14 C7 C5 111.2(4)
F17 C8 F16 110.6(5)
F17 C8 F18 107.2(4)
F16 C8 F18 107.2(4)
F17 C8 C5 112.4(4)
F16 C8 C5 109.6(4)
F18 C8 C5 109.6(5)
O3 C9 C10 111.2(4)
O3 C9 C11 110.3(4)
C10 C9 C11 109.8(5)
O3 C9 C12 107.6(4)
C10 C9 C12 108.9(5)
C11 C9 C12 109.1(5)
F21 C10 F20 108.6(5)
F21 C10 F19 106.2(5)
F20 C10 F19 106.3(5)
F21 C10 C9 110.6(5)
F20 C10 C9 111.5(5)
F19 C10 C9 113.3(5)
F24 C11 F22 108.5(6)
F24 C11 F23 107.6(5)
F22 C11 F23 105.4(5)
F24 C11 C9 112.1(5)
F22 C11 C9 112.4(5)
F23 C11 C9 110.4(5)
F27 C12 F26 108.5(5)
F27 C12 F25 107.7(5)
F26 C12 F25 106.4(5)
F27 C12 C9 111.8(5)
F26 C12 C9 110.8(5)
F25 C12 C9 111.5(5)
N1 C17 C18 111.4(4)
N1 C17 C19 111.2(4)
C18 C17 C19 111.7(4)
N1 C17 H17 107.4
C18 C17 H17 107.4
C19 C17 H17 107.4
C17 C18 H18A 109.5
C17 C18 H18B 109.5
H18A C18 H18B 109.5
C17 C18 H18C 109.5
H18A C18 H18C 109.5
H18B C18 H18C 109.5
C17 C19 H19A 109.5
C17 C19 H19B 109.5
H19A C19 H19B 109.5
C17 C19 H19C 109.5
H19A C19 H19C 109.5
H19B C19 H19C 109.5
N1 C20 C21 111.7(4)
N1 C20 C22 111.2(4)
C21 C20 C22 111.6(4)
N1 C20 H20 107.3
C21 C20 H20 107.3
C22 C20 H20 107.3
C20 C21 H21A 109.5
C20 C21 H21B 109.5
H21A C21 H21B 109.5
C20 C21 H21C 109.5
H21A C21 H21C 109.5
H21B C21 H21C 109.5
C20 C22 H22A 109.5
C20 C22 H22B 109.5
H22A C22 H22B 109.5
C20 C22 H22C 109.5
H22A C22 H22C 109.5
H22B C22 H22C 109.5
N2 C23 C24 111.8(4)
N2 C23 C25 112.0(4)
C24 C23 C25 110.4(4)
N2 C23 H23 107.5
C24 C23 H23 107.5
C25 C23 H23 107.5
C23 C24 H24A 109.5
C23 C24 H24B 109.5
H24A C24 H24B 109.5
C23 C24 H24C 109.5
H24A C24 H24C 109.5
H24B C24 H24C 109.5
C23 C25 H25A 109.5
C23 C25 H25B 109.5
H25A C25 H25B 109.5
C23 C25 H25C 109.5
H25A C25 H25C 109.5
H25B C25 H25C 109.5
N2 C26 C27 110.9(4)
N2 C26 C28 111.9(4)
C27 C26 C28 112.2(4)
N2 C26 H26 107.2
C27 C26 H26 107.2
C28 C26 H26 107.2
C26 C27 H27A 109.5
C26 C27 H27B 109.5
H27A C27 H27B 109.5
C26 C27 H27C 109.5
H27A C27 H27C 109.5
H27B C27 H27C 109.5
C26 C28 H28A 109.5
C26 C28 H28B 109.5
H28A C28 H28B 109.5
C26 C28 H28C 109.5
H28A C28 H28C 109.5
H28B C28 H28C 109.5
N3 C29 C30 110.8(4)
N3 C29 C31 110.6(4)
C30 C29 C31 112.1(4)
N3 C29 H29 107.7
C30 C29 H29 107.7
C31 C29 H29 107.7
C29 C30 H30A 109.5
C29 C30 H30B 109.5
H30A C30 H30B 109.5
C29 C30 H30C 109.5
H30A C30 H30C 109.5
H30B C30 H30C 109.5
C29 C31 H31A 109.5
C29 C31 H31B 109.5
H31A C31 H31B 109.5
C29 C31 H31C 109.5
H31A C31 H31C 109.5
H31B C31 H31C 109.5
N3 C32 C34 111.9(4)
N3 C32 C33 110.8(4)
C34 C32 C33 112.4(4)
N3 C32 H32 107.1
C34 C32 H32 107.1
C33 C32 H32 107.1
C32 C33 H33A 109.5
C32 C33 H33B 109.5
H33A C33 H33B 109.5
C32 C33 H33C 109.5
H33A C33 H33C 109.5
H33B C33 H33C 109.5
C32 C34 H34A 109.5
C32 C34 H34B 109.5
H34A C34 H34B 109.5
C32 C34 H34C 109.5
H34A C34 H34C 109.5
H34B C34 H34C 109.5
N4 C35 C36 111.6(4)
N4 C35 C37 111.3(4)
C36 C35 C37 112.5(4)
N4 C35 H35 107.0
C36 C35 H35 107.0
C37 C35 H35 107.0
C35 C36 H36A 109.5
C35 C36 H36B 109.5
H36A C36 H36B 109.5
C35 C36 H36C 109.5
H36A C36 H36C 109.5
H36B C36 H36C 109.5
C35 C37 H37A 109.5
C35 C37 H37B 109.5
H37A C37 H37B 109.5
C35 C37 H37C 109.5
H37A C37 H37C 109.5
H37B C37 H37C 109.5
N4 C38 C39 111.1(4)
N4 C38 C40 111.9(4)
C39 C38 C40 111.6(5)
N4 C38 H38 107.3
C39 C38 H38 107.3
C40 C38 H38 107.3
C38 C39 H39A 109.5
C38 C39 H39B 109.5
H39A C39 H39B 109.5
C38 C39 H39C 109.5
H39A C39 H39C 109.5
H39B C39 H39C 109.5
C38 C40 H40A 109.5
C38 C40 H40B 109.5
H40A C40 H40B 109.5
C38 C40 H40C 109.5
H40A C40 H40C 109.5
H40B C40 H40C 109.5
C20 N1 C17 117.0(3)
C20 N1 P1 117.6(3)
C17 N1 P1 125.4(3)
C23 N2 C26 116.8(4)
C23 N2 P2 125.3(3)
C26 N2 P2 117.8(3)
C32 N3 C29 115.8(4)
C32 N3 P3 125.4(3)
C29 N3 P3 118.9(3)
C35 N4 C38 117.2(4)
C35 N4 P4 124.3(3)
C38 N4 P4 118.5(3)
C1 O1 Al1 148.3(3)
C5 O2 Al1 148.3(3)
C9 O3 Al1 148.1(3)
C13 O4 C13' 4.1(6)
C13 O4 Al1 147.8(4)
C13' O4 Al1 151.1(5)
N1 P1 P4 106.28(15)
N1 P1 P2 104.68(13)
P4 P1 P2 81.27(5)
N2 P2 P3 104.87(13)
N2 P2 P1 103.96(14)
P3 P2 P1 80.27(5)
N3 P3 P4 106.00(14)
N3 P3 P2 106.82(14)
P4 P3 P2 81.54(5)
N4 P4 P3 105.30(14)
N4 P4 P1 105.41(15)
P3 P4 P1 80.79(6)

loop_
_geom_bond_atom_site_label_1
_geom_bond_atom_site_label_2
_geom_bond_distance
C13 O4 1.357(9)
C13 C14 1.535(11)
C13 C16 1.536(11)
C13 C15 1.549(11)
C14 F30 1.312(11)
C14 F28 1.333(12)
C14 F29 1.362(11)
C15 F33 1.330(10)
C15 F32 1.344(12)
C15 F31 1.361(10)
C16 F36 1.341(12)
C16 F35 1.347(11)
C16 F34 1.348(11)
C13' O4 1.366(11)
C13' C14' 1.524(12)
C13' C15' 1.532(12)
C13' C16' 1.549(12)
C14' F30' 1.326(11)
C14' F29' 1.343(11)
C14' F28' 1.350(12)
C15' F33' 1.332(11)
C15' F32' 1.347(11)
C15' F31' 1.368(12)
C16' F34' 1.343(11)
C16' F36' 1.346(12)
C16' F35' 1.347(11)
Al1 O4 1.711(3)
Al1 O2 1.720(3)
Al1 O1 1.724(3)
Al1 O3 1.729(3)
C1 O1 1.353(5)
C1 C3 1.539(7)
C1 C4 1.550(7)
C1 C2 1.553(7)
C2 F1 1.334(7)
C2 F3 1.335(6)
C2 F2 1.337(6)
C3 F6 1.320(7)
C3 F4 1.328(7)
C3 F5 1.349(6)
C4 F9 1.306(6)
C4 F8 1.340(6)
C4 F7 1.345(6)
C5 O2 1.342(6)
C5 C6 1.518(7)
C5 C8 1.555(7)
C5 C7 1.578(7)
C6 F11 1.344(7)
C6 F10 1.347(7)
C6 F12 1.350(7)
C7 F13 1.313(6)
C7 F15 1.336(6)
C7 F14 1.349(7)
C8 F17 1.302(7)
C8 F16 1.343(6)
C8 F18 1.370(7)
C9 O3 1.345(6)
C9 C10 1.536(8)
C9 C11 1.550(7)
C9 C12 1.553(7)
C10 F21 1.324(7)
C10 F20 1.336(7)
C10 F19 1.352(7)
C11 F24 1.302(8)
C11 F22 1.350(6)
C11 F23 1.355(7)
C12 F27 1.313(6)
C12 F26 1.342(9)
C12 F25 1.351(7)
C17 N1 1.486(6)
C17 C18 1.510(7)
C17 C19 1.522(7)
C17 H17 1.0000
C18 H18A 0.9800
C18 H18B 0.9800
C18 H18C 0.9800
C19 H19A 0.9800
C19 H19B 0.9800
C19 H19C 0.9800
C20 N1 1.477(6)
C20 C21 1.517(7)
C20 C22 1.524(6)
C20 H20 1.0000
C21 H21A 0.9800
C21 H21B 0.9800
C21 H21C 0.9800
C22 H22A 0.9800
C22 H22B 0.9800
C22 H22C 0.9800
C23 N2 1.479(6)
C23 C24 1.523(6)
C23 C25 1.530(7)
C23 H23 1.0000
C24 H24A 0.9800
C24 H24B 0.9800
C24 H24C 0.9800
C25 H25A 0.9800
C25 H25B 0.9800
C25 H25C 0.9800
C26 N2 1.493(5)
C26 C27 1.521(7)
C26 C28 1.525(7)
C26 H26 1.0000
C27 H27A 0.9800
C27 H27B 0.9800
C27 H27C 0.9800
C28 H28A 0.9800
C28 H28B 0.9800
C28 H28C 0.9800
C29 N3 1.497(5)
C29 C30 1.503(7)
C29 C31 1.521(8)
C29 H29 1.0000
C30 H30A 0.9800
C30 H30B 0.9800
C30 H30C 0.9800
C31 H31A 0.9800
C31 H31B 0.9800
C31 H31C 0.9800
C32 N3 1.488(6)
C32 C34 1.528(7)
C32 C33 1.532(7)
C32 H32 1.0000
C33 H33A 0.9800
C33 H33B 0.9800
C33 H33C 0.9800
C34 H34A 0.9800
C34 H34B 0.9800
C34 H34C 0.9800
C35 N4 1.489(6)
C35 C36 1.517(7)
C35 C37 1.542(7)
C35 H35 1.0000
C36 H36A 0.9800
C36 H36B 0.9800
C36 H36C 0.9800
C37 H37A 0.9800
C37 H37B 0.9800
C37 H37C 0.9800
C38 N4 1.490(6)
C38 C39 1.501(7)
C38 C40 1.531(8)
C38 H38 1.0000
C39 H39A 0.9800
C39 H39B 0.9800
C39 H39C 0.9800
C40 H40A 0.9800
C40 H40B 0.9800
C40 H40C 0.9800
N1 P1 1.678(4)
N2 P2 1.670(4)
N3 P3 1.669(4)
N4 P4 1.678(4)
P1 P4 2.2679(16)
P1 P2 2.2744(15)
P2 P3 2.2737(15)
P3 P4 2.2562(16)
